data_4119202
loop_
_publ_author_name
'Baihua Ye'
'Nicolai Cramer'

_publ_section_title
;
 A Tunable Class of Chiral Cp Ligands for Enantioselective
 Rhodium(III)-Catalyzed C-H Allylations of Benzamides
;
_journal_name_full 'Journal of the American Chemical Society'
_journal_page_first 636
_journal_page_last 639
_journal_paper_doi 10.1021/ja311956k
_journal_volume 135
_journal_year 2013
_chemical_formula_moiety 'C33 H31 O2 Rh'
_chemical_formula_sum 'C33 H31 O2 Rh'
_chemical_formula_weight 562.49
_space_group_IT_number 4
_symmetry_cell_setting monoclinic
_symmetry_space_group_name_Hall 'P 2yb'
_symmetry_space_group_name_H-M 'P 1 21 1'
_atom_sites_solution_hydrogens geom
_atom_sites_solution_primary direct
_atom_sites_solution_secondary difmap
_audit_creation_method SHELXL-97
_audit_update_record
;
2012-12-07 # Formatted by publCIF
;
_cell_angle_alpha 90.00
_cell_angle_beta 92.397(17)
_cell_angle_gamma 90.00
_cell_formula_units_Z 2
_cell_length_a 9.841(4)
_cell_length_b 11.072(3)
_cell_length_c 11.722(3)
_cell_measurement_reflns_used 477
_cell_measurement_temperature 140(2)
_cell_measurement_theta_max 20
_cell_measurement_theta_min 3
_cell_volume 1276.1(7)
_computing_cell_refinement 'automar, marresearch, 2010'
_computing_data_collection 'marmux - Micro-beam system, marresearch, 2010'
_computing_data_reduction 'automar, marresearch, 2010'
_computing_molecular_graphics 'Bruker SHELXTL'
_computing_publication_material 'Bruker SHELXTL'
_computing_structure_refinement 'SHELXL-97 (Sheldrick, 1997)'
_computing_structure_solution 'SHELXS-97 (Sheldrick, 1990)'
_diffrn_ambient_temperature 140(2)
_diffrn_measured_fraction_theta_full 0.994
_diffrn_measured_fraction_theta_max 0.994
_diffrn_measurement_device_type marmux
_diffrn_measurement_method '\p scans'
_diffrn_radiation_monochromator mirror
_diffrn_radiation_source 'Genix micro-source'
_diffrn_radiation_type MoK\a
_diffrn_radiation_wavelength 0.71073
_diffrn_reflns_av_R_equivalents 0.0000
_diffrn_reflns_av_sigmaI/netI 0.0657
_diffrn_reflns_limit_h_max 12
_diffrn_reflns_limit_h_min -12
_diffrn_reflns_limit_k_max 14
_diffrn_reflns_limit_k_min -14
_diffrn_reflns_limit_l_max 15
_diffrn_reflns_limit_l_min -15
_diffrn_reflns_number 5849
_diffrn_reflns_theta_full 27.63
_diffrn_reflns_theta_max 27.63
_diffrn_reflns_theta_min 2.65
_exptl_absorpt_coefficient_mu 0.698
_exptl_absorpt_correction_type none
_exptl_crystal_colour yellow
_exptl_crystal_density_diffrn 1.464
_exptl_crystal_description prismatic
_exptl_crystal_F_000 580
_exptl_crystal_size_max 0.32
_exptl_crystal_size_mid 0.22
_exptl_crystal_size_min 0.18
_refine_diff_density_max 0.867
_refine_diff_density_min -0.979
_refine_diff_density_rms 0.096
_refine_ls_abs_structure_details 'Flack H D (1983), Acta Cryst. A39, 876-881'
_refine_ls_abs_structure_Flack 0.06(3)
_refine_ls_extinction_coef 0.0202(19)
_refine_ls_extinction_expression Fc^*^=kFc[1+0.001xFc^2^\l^3^/sin(2\q)]^-1/4^
_refine_ls_extinction_method SHELXL
_refine_ls_goodness_of_fit_ref 1.077
_refine_ls_hydrogen_treatment constr
_refine_ls_matrix_type full
_refine_ls_number_parameters 327
_refine_ls_number_reflns 5849
_refine_ls_number_restraints 1
_refine_ls_restrained_S_all 1.077
_refine_ls_R_factor_all 0.0471
_refine_ls_R_factor_gt 0.0406
_refine_ls_shift/su_max 0.000
_refine_ls_shift/su_mean 0.000
_refine_ls_structure_factor_coef Fsqd
_refine_ls_weighting_details 'calc w=1/[\s^2^(Fo^2^)+(0.0494P)^2^+0.1497P] where P=(Fo^2^+2Fc^2^)/3'
_refine_ls_weighting_scheme calc
_refine_ls_wR_factor_gt 0.0978
_refine_ls_wR_factor_ref 0.1028
_reflns_number_gt 5216
_reflns_number_total 5849
_reflns_threshold_expression >2sigma(I)
_cod_data_source_file ja311956k_si_001.cif
_cod_data_source_block by4-351
_cod_original_sg_symbol_H-M 'P 21'
_cod_database_code 4119202

loop_
_symmetry_equiv_pos_as_xyz
'x, y, z'
'-x, y+1/2, -z'

loop_
_atom_site_label
_atom_site_type_symbol
_atom_site_fract_x
_atom_site_fract_y
_atom_site_fract_z
_atom_site_U_iso_or_equiv
_atom_site_adp_type
_atom_site_occupancy
_atom_site_symmetry_multiplicity
_atom_site_calc_flag
_atom_site_refinement_flags
Rh1 Rh 0.13869(2) 0.13872(3) 0.21089(2) 0.02490(11) Uani 1 1 d .
O1 O 0.4847(3) -0.0102(3) 0.1428(2) 0.0279(6) Uani 1 1 d .
O2 O 0.2266(3) 0.2955(3) 0.6500(3) 0.0275(7) Uani 1 1 d .
C1 C 0.0079(5) 0.0937(5) 0.0676(4) 0.0475(13) Uani 1 1 d .
H1A H -0.0777 0.0512 0.0840 0.057 Uiso 1 1 calc R
H1B H -0.0030 0.1556 0.0069 0.057 Uiso 1 1 calc R
C2 C 0.1268(6) 0.0227(5) 0.0671(4) 0.0489(14) Uani 1 1 d .
H2A H 0.1903 0.0397 0.0059 0.059 Uiso 1 1 calc R
H2B H 0.1157 -0.0646 0.0829 0.059 Uiso 1 1 calc R
C3 C 0.1504(5) 0.3168(4) 0.1427(4) 0.0348(10) Uani 1 1 d .
H3A H 0.0878 0.3360 0.0769 0.042 Uiso 1 1 calc R
H3B H 0.1612 0.3836 0.1985 0.042 Uiso 1 1 calc R
C4 C 0.2687(4) 0.2512(4) 0.1189(4) 0.0343(10) Uani 1 1 d .
H4A H 0.3540 0.2772 0.1595 0.041 Uiso 1 1 calc R
H4B H 0.2806 0.2297 0.0380 0.041 Uiso 1 1 calc R
C5 C 0.0650(4) 0.1740(4) 0.3881(3) 0.0260(9) Uani 1 1 d .
H5 H 0.0061 0.2386 0.4064 0.031 Uiso 1 1 calc R
C6 C 0.0252(4) 0.0578(4) 0.3568(4) 0.0296(9) Uani 1 1 d .
H6 H -0.0658 0.0292 0.3495 0.036 Uiso 1 1 calc R
C7 C 0.1453(4) -0.0117(4) 0.3374(3) 0.0250(8) Uani 1 1 d .
H7 H 0.1469 -0.0933 0.3123 0.030 Uiso 1 1 calc R
C8 C 0.2610(4) 0.0618(4) 0.3617(3) 0.0211(8) Uani 1 1 d .
C9 C 0.2123(4) 0.1792(4) 0.3880(3) 0.0225(8) Uani 1 1 d .
C10 C 0.4061(4) 0.0174(3) 0.3639(3) 0.0227(8) Uani 1 1 d .
H10A H 0.4083 -0.0601 0.3218 0.027 Uiso 1 1 calc R
H10B H 0.4354 0.0006 0.4442 0.027 Uiso 1 1 calc R
C11 C 0.5094(3) 0.1026(3) 0.3133(3) 0.0191(7) Uani 1 1 d .
C12 C 0.5456(4) 0.0854(4) 0.1975(3) 0.0233(8) Uani 1 1 d .
C13 C 0.6381(4) 0.1610(4) 0.1494(3) 0.0262(10) Uani 1 1 d .
H13 H 0.6641 0.1473 0.0733 0.031 Uiso 1 1 calc R
C14 C 0.6950(4) 0.2594(4) 0.2124(3) 0.0235(8) Uani 1 1 d .
C15 C 0.7859(4) 0.3422(4) 0.1633(3) 0.0269(8) Uani 1 1 d .
H15 H 0.8117 0.3304 0.0869 0.032 Uiso 1 1 calc R
C16 C 0.8368(5) 0.4383(4) 0.2240(4) 0.0302(10) Uani 1 1 d .
H16 H 0.8951 0.4942 0.1888 0.036 Uiso 1 1 calc R
C17 C 0.8030(5) 0.4552(4) 0.3395(5) 0.0303(11) Uani 1 1 d .
H17 H 0.8397 0.5215 0.3819 0.036 Uiso 1 1 calc R
C18 C 0.7179(4) 0.3761(4) 0.3891(3) 0.0254(8) Uani 1 1 d .
H18 H 0.6969 0.3869 0.4668 0.031 Uiso 1 1 calc R
C19 C 0.6604(4) 0.2782(3) 0.3269(3) 0.0204(7) Uani 1 1 d .
C20 C 0.5661(4) 0.1948(4) 0.3762(3) 0.0218(8) Uani 1 1 d .
C21 C 0.5118(5) -0.0262(5) 0.0247(4) 0.0362(10) Uani 1 1 d .
H21A H 0.4805 0.0450 -0.0186 0.054 Uiso 1 1 calc R
H21B H 0.4636 -0.0979 -0.0048 0.054 Uiso 1 1 calc R
H21C H 0.6098 -0.0367 0.0165 0.054 Uiso 1 1 calc R
C22 C 0.2971(4) 0.2870(4) 0.4255(3) 0.0235(8) Uani 1 1 d .
H22A H 0.2368 0.3518 0.4521 0.028 Uiso 1 1 calc R
H22B H 0.3463 0.3183 0.3598 0.028 Uiso 1 1 calc R
C23 C 0.3986(4) 0.2528(3) 0.5211(3) 0.0193(7) Uani 1 1 d .
C24 C 0.5270(4) 0.2113(3) 0.4985(3) 0.0207(7) Uani 1 1 d .
C25 C 0.6226(4) 0.1808(3) 0.5892(3) 0.0218(7) Uani 1 1 d .
C26 C 0.7564(3) 0.1399(6) 0.5698(3) 0.0263(6) Uani 1 1 d .
H26 H 0.7830 0.1272 0.4937 0.032 Uiso 1 1 calc R
C27 C 0.8478(4) 0.1184(4) 0.6587(3) 0.0313(10) Uani 1 1 d .
H27 H 0.9366 0.0901 0.6440 0.038 Uiso 1 1 calc R
C28 C 0.8101(4) 0.1382(7) 0.7725(3) 0.0334(7) Uani 1 1 d .
H28 H 0.8752 0.1278 0.8339 0.040 Uiso 1 1 calc R
C29 C 0.6815(4) 0.1719(4) 0.7938(3) 0.0324(11) Uani 1 1 d .
H29 H 0.6562 0.1805 0.8707 0.039 Uiso 1 1 calc R
C30 C 0.5834(4) 0.1949(4) 0.7041(3) 0.0235(8) Uani 1 1 d .
C31 C 0.4487(4) 0.2316(4) 0.7264(3) 0.0252(8) Uani 1 1 d .
H31 H 0.4209 0.2371 0.8028 0.030 Uiso 1 1 calc R
C32 C 0.3582(4) 0.2594(3) 0.6370(3) 0.0228(7) Uani 1 1 d .
C33 C 0.1800(5) 0.3005(5) 0.7631(4) 0.0326(11) Uani 1 1 d .
H33A H 0.1923 0.2213 0.7996 0.049 Uiso 1 1 calc R
H33B H 0.0833 0.3221 0.7607 0.049 Uiso 1 1 calc R
H33C H 0.2321 0.3614 0.8070 0.049 Uiso 1 1 calc R

loop_
_atom_site_aniso_label
_atom_site_aniso_U_11
_atom_site_aniso_U_22
_atom_site_aniso_U_33
_atom_site_aniso_U_23
_atom_site_aniso_U_13
_atom_site_aniso_U_12
Rh1 0.02540(15) 0.02921(16) 0.01979(14) -0.00281(16) -0.00270(9) 0.00230(18)
O1 0.0330(15) 0.0278(15) 0.0229(14) -0.0070(11) 0.0024(11) -0.0045(12)
O2 0.0253(15) 0.0385(18) 0.0191(14) -0.0003(12) 0.0038(12) 0.0038(13)
C1 0.050(3) 0.063(3) 0.027(2) -0.015(2) -0.026(2) -0.007(2)
C2 0.072(4) 0.056(3) 0.018(2) -0.027(2) -0.003(2) 0.006(3)
C3 0.042(2) 0.024(2) 0.038(2) 0.0101(18) 0.000(2) 0.0031(19)
C4 0.035(2) 0.038(2) 0.029(2) 0.0130(18) 0.0044(18) -0.0004(19)
C5 0.0222(19) 0.034(3) 0.0219(19) -0.0036(14) 0.0031(15) 0.0050(15)
C6 0.021(2) 0.036(2) 0.032(2) 0.0008(18) 0.0052(17) -0.0041(18)
C7 0.031(2) 0.0219(18) 0.0227(18) 0.0054(15) 0.0040(16) 0.0005(16)
C8 0.0222(19) 0.026(2) 0.0147(18) 0.0035(14) -0.0040(14) 0.0003(16)
C9 0.027(2) 0.027(2) 0.0133(17) -0.0040(13) -0.0030(14) -0.0011(15)
C10 0.0279(19) 0.0202(17) 0.0203(17) 0.0005(14) 0.0032(15) -0.0005(15)
C11 0.0175(16) 0.0216(17) 0.0182(16) 0.0003(12) -0.0001(13) 0.0003(13)
C12 0.0263(19) 0.0222(17) 0.0211(18) -0.0036(14) -0.0022(15) 0.0023(15)
C13 0.0309(18) 0.031(3) 0.0169(15) -0.0002(14) 0.0016(13) -0.0001(17)
C14 0.0251(18) 0.027(2) 0.0188(17) 0.0022(14) 0.0030(14) 0.0006(16)
C15 0.027(2) 0.032(2) 0.0227(19) 0.0036(16) 0.0059(15) -0.0022(17)
C16 0.035(3) 0.030(2) 0.025(2) 0.0057(18) 0.0058(18) -0.008(2)
C17 0.024(2) 0.031(3) 0.036(3) -0.0058(19) 0.0019(18) -0.0061(19)
C18 0.026(2) 0.027(2) 0.0230(19) -0.0022(15) 0.0030(15) 0.0003(16)
C19 0.0195(16) 0.0184(17) 0.0233(18) -0.0005(14) 0.0000(14) -0.0014(14)
C20 0.0164(17) 0.0318(19) 0.0173(17) 0.0049(15) 0.0026(14) -0.0014(15)
C21 0.042(2) 0.040(2) 0.027(2) -0.0120(19) 0.0054(18) -0.002(2)
C22 0.0227(17) 0.0245(19) 0.0229(18) 0.0011(15) -0.0018(14) 0.0065(15)
C23 0.0214(17) 0.0176(17) 0.0188(17) -0.0008(13) -0.0007(14) -0.0020(14)
C24 0.0247(18) 0.0209(19) 0.0166(16) -0.0021(14) 0.0014(14) -0.0016(15)
C25 0.0232(18) 0.0202(16) 0.0219(18) -0.0003(13) 0.0004(14) 0.0008(13)
C26 0.0261(15) 0.0287(16) 0.0240(15) -0.005(3) 0.0009(12) 0.008(3)
C27 0.0244(17) 0.035(3) 0.0338(19) 0.0024(18) -0.0011(14) 0.0075(19)
C28 0.0320(17) 0.040(2) 0.0270(16) 0.001(3) -0.0087(13) 0.005(3)
C29 0.036(2) 0.043(3) 0.0173(17) 0.0044(15) -0.0034(15) -0.0004(17)
C30 0.0259(19) 0.0247(19) 0.0196(18) -0.0015(15) -0.0010(14) -0.0016(16)
C31 0.030(2) 0.028(2) 0.0172(17) -0.0008(15) 0.0022(15) -0.0024(17)
C32 0.0201(17) 0.0245(19) 0.0238(18) -0.0006(15) 0.0014(14) -0.0016(15)
C33 0.035(2) 0.038(3) 0.026(2) -0.0041(19) 0.0083(18) -0.001(2)

loop_
_atom_type_symbol
_atom_type_description
_atom_type_scat_dispersion_real
_atom_type_scat_dispersion_imag
_atom_type_scat_source
C C 0.0033 0.0016 'International Tables Vol C Tables 4.2.6.8 and 6.1.1.4'
H H 0.0000 0.0000 'International Tables Vol C Tables 4.2.6.8 and 6.1.1.4'
O O 0.0106 0.0060 'International Tables Vol C Tables 4.2.6.8 and 6.1.1.4'
Rh Rh -1.1178 0.9187 'International Tables Vol C Tables 4.2.6.8 and 6.1.1.4'

loop_
_geom_angle_atom_site_label_1
_geom_angle_atom_site_label_2
_geom_angle_atom_site_label_3
_geom_angle
C4 Rh1 C2 88.1(2)
C4 Rh1 C1 95.4(2)
C2 Rh1 C1 38.7(2)
C4 Rh1 C3 38.79(17)
C2 Rh1 C3 105.3(2)
C1 Rh1 C3 87.8(2)
C4 Rh1 C9 100.23(17)
C2 Rh1 C9 150.81(19)
C1 Rh1 C9 161.50(18)
C3 Rh1 C9 98.25(17)
C4 Rh1 C7 141.11(16)
C2 Rh1 C7 94.3(2)
C1 Rh1 C7 110.4(2)
C3 Rh1 C7 160.00(17)
C9 Rh1 C7 61.88(15)
C4 Rh1 C8 107.87(16)
C2 Rh1 C8 113.77(19)
C1 Rh1 C8 144.2(2)
C3 Rh1 C8 127.26(17)
C9 Rh1 C8 37.05(15)
C7 Rh1 C8 36.82(15)
C4 Rh1 C5 126.20(17)
C2 Rh1 C5 145.7(2)
C1 Rh1 C5 123.88(18)
C3 Rh1 C5 102.05(17)
C9 Rh1 C5 37.79(15)
C7 Rh1 C5 61.32(15)
C8 Rh1 C5 61.85(15)
C4 Rh1 C6 161.10(18)
C2 Rh1 C6 110.4(2)
C1 Rh1 C6 101.65(19)
C3 Rh1 C6 133.20(18)
C9 Rh1 C6 61.63(16)
C7 Rh1 C6 37.25(15)
C8 Rh1 C6 61.59(15)
C5 Rh1 C6 35.75(16)
C12 O1 C21 117.1(3)
C32 O2 C33 117.3(4)
C2 C1 Rh1 70.1(2)
C2 C1 H1A 116.6
Rh1 C1 H1A 116.6
C2 C1 H1B 116.6
Rh1 C1 H1B 116.6
H1A C1 H1B 113.6
C1 C2 Rh1 71.2(2)
C1 C2 H2A 116.5
Rh1 C2 H2A 116.5
C1 C2 H2B 116.5
Rh1 C2 H2B 116.5
H2A C2 H2B 113.5
C4 C3 Rh1 69.8(2)
C4 C3 H3A 116.7
Rh1 C3 H3A 116.7
C4 C3 H3B 116.7
Rh1 C3 H3B 116.7
H3A C3 H3B 113.7
C3 C4 Rh1 71.4(2)
C3 C4 H4A 116.5
Rh1 C4 H4A 116.5
C3 C4 H4B 116.5
Rh1 C4 H4B 116.5
H4A C4 H4B 113.5
C6 C5 C9 107.8(3)
C6 C5 Rh1 72.2(3)
C9 C5 Rh1 69.3(2)
C6 C5 H5 126.1
C9 C5 H5 126.1
Rh1 C5 H5 124.0
C5 C6 C7 108.3(4)
C5 C6 Rh1 72.0(3)
C7 C6 Rh1 70.0(2)
C5 C6 H6 125.9
C7 C6 H6 125.9
Rh1 C6 H6 123.8
C8 C7 C6 108.6(4)
C8 C7 Rh1 72.9(2)
C6 C7 Rh1 72.8(2)
C8 C7 H7 125.7
C6 C7 H7 125.7
Rh1 C7 H7 120.4
C7 C8 C9 107.0(3)
C7 C8 C10 124.6(4)
C9 C8 C10 128.4(4)
C7 C8 Rh1 70.3(2)
C9 C8 Rh1 69.7(2)
C10 C8 Rh1 127.4(3)
C8 C9 C5 108.0(3)
C8 C9 C22 126.7(4)
C5 C9 C22 124.8(4)
C8 C9 Rh1 73.3(2)
C5 C9 Rh1 72.9(2)
C22 C9 Rh1 126.0(3)
C8 C10 C11 115.9(3)
C8 C10 H10A 108.3
C11 C10 H10A 108.3
C8 C10 H10B 108.3
C11 C10 H10B 108.3
H10A C10 H10B 107.4
C20 C11 C12 120.0(3)
C20 C11 C10 121.1(3)
C12 C11 C10 118.9(3)
O1 C12 C13 124.4(3)
O1 C12 C11 115.3(3)
C13 C12 C11 120.3(3)
C12 C13 C14 120.5(3)
C12 C13 H13 119.8
C14 C13 H13 119.8
C19 C14 C13 120.1(3)
C19 C14 C15 118.1(4)
C13 C14 C15 121.8(3)
C16 C15 C14 121.1(4)
C16 C15 H15 119.4
C14 C15 H15 119.4
C15 C16 C17 120.3(4)
C15 C16 H16 119.9
C17 C16 H16 119.9
C18 C17 C16 119.8(4)
C18 C17 H17 120.1
C16 C17 H17 120.1
C17 C18 C19 121.0(4)
C17 C18 H18 119.5
C19 C18 H18 119.5
C18 C19 C14 119.7(3)
C18 C19 C20 122.3(3)
C14 C19 C20 118.0(3)
C11 C20 C19 121.1(3)
C11 C20 C24 119.2(3)
C19 C20 C24 119.7(3)
O1 C21 H21A 109.5
O1 C21 H21B 109.5
H21A C21 H21B 109.5
O1 C21 H21C 109.5
H21A C21 H21C 109.5
H21B C21 H21C 109.5
C9 C22 C23 110.9(3)
C9 C22 H22A 109.5
C23 C22 H22A 109.5
C9 C22 H22B 109.5
C23 C22 H22B 109.5
H22A C22 H22B 108.0
C24 C23 C32 119.5(3)
C24 C23 C22 121.4(3)
C32 C23 C22 119.1(3)
C23 C24 C25 120.9(3)
C23 C24 C20 119.6(3)
C25 C24 C20 119.4(3)
C26 C25 C30 118.4(3)
C26 C25 C24 122.8(3)
C30 C25 C24 118.8(3)
C27 C26 C25 121.2(3)
C27 C26 H26 119.4
C25 C26 H26 119.4
C26 C27 C28 120.0(3)
C26 C27 H27 120.0
C28 C27 H27 120.0
C29 C28 C27 120.1(3)
C29 C28 H28 120.0
C27 C28 H28 120.0
C28 C29 C30 121.6(4)
C28 C29 H29 119.2
C30 C29 H29 119.2
C29 C30 C31 121.7(3)
C29 C30 C25 118.5(4)
C31 C30 C25 119.7(3)
C32 C31 C30 120.1(3)
C32 C31 H31 120.0
C30 C31 H31 120.0
O2 C32 C31 124.3(3)
O2 C32 C23 114.9(3)
C31 C32 C23 120.8(3)
O2 C33 H33A 109.5
O2 C33 H33B 109.5
H33A C33 H33B 109.5
O2 C33 H33C 109.5
H33A C33 H33C 109.5
H33B C33 H33C 109.5

loop_
_geom_bond_atom_site_label_1
_geom_bond_atom_site_label_2
_geom_bond_distance
Rh1 C4 2.113(4)
Rh1 C2 2.119(4)
Rh1 C1 2.133(4)
Rh1 C3 2.133(4)
Rh1 C9 2.216(4)
Rh1 C7 2.229(4)
Rh1 C8 2.263(4)
Rh1 C5 2.263(4)
Rh1 C6 2.266(4)
O1 C12 1.364(5)
O1 C21 1.432(5)
O2 C32 1.370(5)
O2 C33 1.422(6)
C1 C2 1.410(7)
C1 H1A 0.9900
C1 H1B 0.9900
C2 H2A 0.9900
C2 H2B 0.9900
C3 C4 1.410(6)
C3 H3A 0.9900
C3 H3B 0.9900
C4 H4A 0.9900
C4 H4B 0.9900
C5 C6 1.390(6)
C5 C9 1.451(6)
C5 H5 0.9500
C6 C7 1.436(6)
C6 H6 0.9500
C7 C8 1.419(6)
C7 H7 0.9500
C8 C9 1.424(6)
C8 C10 1.510(5)
C9 C22 1.511(5)
C10 C11 1.525(5)
C10 H10A 0.9900
C10 H10B 0.9900
C11 C20 1.365(5)
C11 C12 1.430(5)
C12 C13 1.375(5)
C13 C14 1.418(6)
C13 H13 0.9500
C14 C19 1.415(5)
C14 C15 1.419(6)
C15 C16 1.364(6)
C15 H15 0.9500
C16 C17 1.420(7)
C16 H16 0.9500
C17 C18 1.358(6)
C17 H17 0.9500
C18 C19 1.411(5)
C18 H18 0.9500
C19 C20 1.446(5)
C20 C24 1.511(5)
C21 H21A 0.9800
C21 H21B 0.9800
C21 H21C 0.9800
C22 C23 1.518(5)
C22 H22A 0.9900
C22 H22B 0.9900
C23 C24 1.380(5)
C23 C32 1.433(5)
C24 C25 1.430(5)
C25 C26 1.421(5)
C25 C30 1.426(5)
C26 C27 1.368(5)
C26 H26 0.9500
C27 C28 1.417(5)
C27 H27 0.9500
C28 C29 1.353(6)
C28 H28 0.9500
C29 C30 1.421(5)
C29 H29 0.9500
C30 C31 1.421(6)
C31 C32 1.380(5)
C31 H31 0.9500
C33 H33A 0.9800
C33 H33B 0.9800
C33 H33C 0.9800

loop_
_geom_torsion_atom_site_label_1
_geom_torsion_atom_site_label_2
_geom_torsion_atom_site_label_3
_geom_torsion_atom_site_label_4
_geom_torsion
C4 Rh1 C1 C2 80.1(4)
C3 Rh1 C1 C2 118.2(4)
C9 Rh1 C1 C2 -132.2(6)
C7 Rh1 C1 C2 -70.3(4)
C8 Rh1 C1 C2 -51.1(5)
C5 Rh1 C1 C2 -138.8(3)
C6 Rh1 C1 C2 -108.1(3)
C4 Rh1 C2 C1 -101.1(3)
C3 Rh1 C2 C1 -66.0(4)
C9 Rh1 C2 C1 151.2(4)
C7 Rh1 C2 C1 117.8(3)
C8 Rh1 C2 C1 150.2(3)
C5 Rh1 C2 C1 75.8(5)
C6 Rh1 C2 C1 83.2(4)
C2 Rh1 C3 C4 -66.6(3)
C1 Rh1 C3 C4 -101.5(3)
C9 Rh1 C3 C4 96.1(3)
C7 Rh1 C3 C4 102.4(5)
C8 Rh1 C3 C4 70.7(3)
C5 Rh1 C3 C4 134.3(3)
C6 Rh1 C3 C4 154.6(3)
C2 Rh1 C4 C3 117.7(3)
C1 Rh1 C4 C3 79.6(3)
C9 Rh1 C4 C3 -90.5(3)
C7 Rh1 C4 C3 -147.9(3)
C8 Rh1 C4 C3 -127.9(3)
C5 Rh1 C4 C3 -60.1(3)
C6 Rh1 C4 C3 -74.9(6)
C4 Rh1 C5 C6 -171.9(3)
C2 Rh1 C5 C6 12.0(4)
C1 Rh1 C5 C6 58.9(3)
C3 Rh1 C5 C6 154.4(3)
C9 Rh1 C5 C6 -117.7(3)
C7 Rh1 C5 C6 -37.5(2)
C8 Rh1 C5 C6 -79.6(3)
C4 Rh1 C5 C9 -54.2(3)
C2 Rh1 C5 C9 129.6(3)
C1 Rh1 C5 C9 176.6(3)
C3 Rh1 C5 C9 -87.9(3)
C7 Rh1 C5 C9 80.2(3)
C8 Rh1 C5 C9 38.1(2)
C6 Rh1 C5 C9 117.7(3)
C9 C5 C6 C7 0.4(5)
Rh1 C5 C6 C7 60.9(3)
C9 C5 C6 Rh1 -60.5(3)
C4 Rh1 C6 C5 20.6(6)
C2 Rh1 C6 C5 -172.8(3)
C1 Rh1 C6 C5 -133.5(3)
C3 Rh1 C6 C5 -35.5(3)
C9 Rh1 C6 C5 38.1(2)
C7 Rh1 C6 C5 118.0(3)
C8 Rh1 C6 C5 80.4(2)
C4 Rh1 C6 C7 -97.4(5)
C2 Rh1 C6 C7 69.1(3)
C1 Rh1 C6 C7 108.5(3)
C3 Rh1 C6 C7 -153.5(3)
C9 Rh1 C6 C7 -79.9(3)
C8 Rh1 C6 C7 -37.6(2)
C5 Rh1 C6 C7 -118.0(3)
C5 C6 C7 C8 2.4(5)
Rh1 C6 C7 C8 64.6(3)
C5 C6 C7 Rh1 -62.2(3)
C4 Rh1 C7 C8 32.8(4)
C2 Rh1 C7 C8 125.0(3)
C1 Rh1 C7 C8 161.3(2)
C3 Rh1 C7 C8 -44.3(6)
C9 Rh1 C7 C8 -37.2(2)
C5 Rh1 C7 C8 -80.4(3)
C6 Rh1 C7 C8 -116.4(4)
C4 Rh1 C7 C6 149.2(3)
C2 Rh1 C7 C6 -118.5(3)
C1 Rh1 C7 C6 -82.3(3)
C3 Rh1 C7 C6 72.1(5)
C9 Rh1 C7 C6 79.2(3)
C8 Rh1 C7 C6 116.4(4)
C5 Rh1 C7 C6 36.0(2)
C6 C7 C8 C9 -4.2(4)
Rh1 C7 C8 C9 60.3(3)
C6 C7 C8 C10 173.0(4)
Rh1 C7 C8 C10 -122.4(4)
C6 C7 C8 Rh1 -64.5(3)
C4 Rh1 C8 C7 -159.1(2)
C2 Rh1 C8 C7 -63.1(3)
C1 Rh1 C8 C7 -31.0(4)
C3 Rh1 C8 C7 162.5(2)
C9 Rh1 C8 C7 117.7(3)
C5 Rh1 C8 C7 78.8(3)
C6 Rh1 C8 C7 38.0(2)
C4 Rh1 C8 C9 83.3(3)
C2 Rh1 C8 C9 179.2(3)
C1 Rh1 C8 C9 -148.6(3)
C3 Rh1 C8 C9 44.9(3)
C7 Rh1 C8 C9 -117.7(3)
C5 Rh1 C8 C9 -38.8(2)
C6 Rh1 C8 C9 -79.6(2)
C4 Rh1 C8 C10 -40.1(4)
C2 Rh1 C8 C10 55.8(4)
C1 Rh1 C8 C10 88.0(4)
C3 Rh1 C8 C10 -78.5(4)
C9 Rh1 C8 C10 -123.4(5)
C7 Rh1 C8 C10 119.0(4)
C5 Rh1 C8 C10 -162.2(4)
C6 Rh1 C8 C10 157.0(4)
C7 C8 C9 C5 4.4(4)
C10 C8 C9 C5 -172.7(4)
Rh1 C8 C9 C5 65.1(3)
C7 C8 C9 C22 176.6(4)
C10 C8 C9 C22 -0.6(6)
Rh1 C8 C9 C22 -122.7(4)
C7 C8 C9 Rh1 -60.7(3)
C10 C8 C9 Rh1 122.2(4)
C6 C5 C9 C8 -3.0(5)
Rh1 C5 C9 C8 -65.4(3)
C6 C5 C9 C22 -175.3(4)
Rh1 C5 C9 C22 122.3(4)
C6 C5 C9 Rh1 62.4(3)
C4 Rh1 C9 C8 -106.2(2)
C2 Rh1 C9 C8 -1.5(5)
C1 Rh1 C9 C8 106.5(6)
C3 Rh1 C9 C8 -145.4(2)
C7 Rh1 C9 C8 37.0(2)
C5 Rh1 C9 C8 115.5(3)
C6 Rh1 C9 C8 79.5(2)
C4 Rh1 C9 C5 138.3(2)
C2 Rh1 C9 C5 -117.0(4)
C1 Rh1 C9 C5 -9.0(7)
C3 Rh1 C9 C5 99.0(3)
C7 Rh1 C9 C5 -78.5(3)
C8 Rh1 C9 C5 -115.5(3)
C6 Rh1 C9 C5 -36.0(2)
C4 Rh1 C9 C22 17.4(4)
C2 Rh1 C9 C22 122.0(5)
C1 Rh1 C9 C22 -129.9(6)
C3 Rh1 C9 C22 -21.9(4)
C7 Rh1 C9 C22 160.5(4)
C8 Rh1 C9 C22 123.5(4)
C5 Rh1 C9 C22 -120.9(4)
C6 Rh1 C9 C22 -157.0(4)
C7 C8 C10 C11 140.4(4)
C9 C8 C10 C11 -42.9(5)
Rh1 C8 C10 C11 49.8(5)
C8 C10 C11 C20 82.9(4)
C8 C10 C11 C12 -96.5(4)
C21 O1 C12 C13 -5.0(6)
C21 O1 C12 C11 176.3(4)
C20 C11 C12 O1 179.1(3)
C10 C11 C12 O1 -1.4(5)
C20 C11 C12 C13 0.4(6)
C10 C11 C12 C13 179.8(3)
O1 C12 C13 C14 179.1(4)
C11 C12 C13 C14 -2.2(6)
C12 C13 C14 C19 2.1(6)
C12 C13 C14 C15 -177.1(4)
C19 C14 C15 C16 -1.1(6)
C13 C14 C15 C16 178.1(4)
C14 C15 C16 C17 2.1(7)
C15 C16 C17 C18 -1.0(7)
C16 C17 C18 C19 -1.1(7)
C17 C18 C19 C14 2.1(6)
C17 C18 C19 C20 -177.9(4)
C13 C14 C19 C18 179.8(4)
C15 C14 C19 C18 -1.0(6)
C13 C14 C19 C20 -0.2(6)
C15 C14 C19 C20 179.0(4)
C12 C11 C20 C19 1.6(6)
C10 C11 C20 C19 -177.8(3)
C12 C11 C20 C24 -179.7(3)
C10 C11 C20 C24 0.8(5)
C18 C19 C20 C11 178.4(4)
C14 C19 C20 C11 -1.7(6)
C18 C19 C20 C24 -0.3(6)
C14 C19 C20 C24 179.6(3)
C8 C9 C22 C23 -48.3(5)
C5 C9 C22 C23 122.5(4)
Rh1 C9 C22 C23 -143.9(3)
C9 C22 C23 C24 89.6(4)
C9 C22 C23 C32 -87.9(4)
C32 C23 C24 C25 -3.3(5)
C22 C23 C24 C25 179.2(3)
C32 C23 C24 C20 175.2(3)
C22 C23 C24 C20 -2.4(5)
C11 C20 C24 C23 -71.2(5)
C19 C20 C24 C23 107.5(4)
C11 C20 C24 C25 107.3(4)
C19 C20 C24 C25 -74.0(5)
C23 C24 C25 C26 -178.8(4)
C20 C24 C25 C26 2.7(6)
C23 C24 C25 C30 -0.5(5)
C20 C24 C25 C30 -179.0(3)
C30 C25 C26 C27 -2.3(7)
C24 C25 C26 C27 176.1(5)
C25 C26 C27 C28 -0.7(8)
C26 C27 C28 C29 3.7(9)
C27 C28 C29 C30 -3.6(9)
C28 C29 C30 C31 -179.3(5)
C28 C29 C30 C25 0.5(7)
C26 C25 C30 C29 2.4(6)
C24 C25 C30 C29 -176.0(3)
C26 C25 C30 C31 -177.8(4)
C24 C25 C30 C31 3.8(6)
C29 C30 C31 C32 176.5(4)
C25 C30 C31 C32 -3.3(6)
C33 O2 C32 C31 -2.2(6)
C33 O2 C32 C23 178.3(4)
C30 C31 C32 O2 180.0(4)
C30 C31 C32 C23 -0.6(6)
C24 C23 C32 O2 -176.7(3)
C22 C23 C32 O2 0.9(5)
C24 C23 C32 C31 3.9(5)
C22 C23 C32 C31 -178.5(4)
